data_7203681
loop_
_publ_author_name
'Stock, Norbert'
'Bein, Thomas'

_publ_section_title
;
 High-throughput investigation of metal carboxyarylphosphonate hybrid
 compounds
;
_journal_issue 13
_journal_name_full 'Journal of Materials Chemistry'
_journal_page_first 1384
_journal_paper_doi 10.1039/b413318h
_journal_volume 15
_journal_year 2005
_chemical_formula_sum 'C8 H9 Cd O6 P'
_chemical_formula_weight 344.52
_chemical_name_systematic
; 
 ? 
;
_space_group_IT_number 29
_symmetry_cell_setting orthorhombic
_symmetry_space_group_name_Hall 'P 2c -2ac'
_symmetry_space_group_name_H-M 'P c a 21'
_atom_sites_solution_hydrogens geom
_atom_sites_solution_primary direct
_atom_sites_solution_secondary difmap
_audit_creation_method SHELXL-97
_cell_angle_alpha 90.00
_cell_angle_beta 90.00
_cell_angle_gamma 90.00
_cell_formula_units_Z 8
_cell_length_a 10.0229(2)
_cell_length_b 5.95800(10)
_cell_length_c 34.9009(6)
_cell_measurement_temperature 293(2)
_cell_volume 2084.16(7)
_computing_structure_refinement 'SHELXL-97 (Sheldrick, 1997)'
_computing_structure_solution 'SHELXS-97 (Sheldrick, 1990)'
_diffrn_ambient_temperature 293(2)
_diffrn_measured_fraction_theta_full 0.993
_diffrn_measured_fraction_theta_max 0.993
_diffrn_radiation_monochromator graphite
_diffrn_radiation_source 'fine-focus sealed tube'
_diffrn_radiation_type MoK\a
_diffrn_radiation_wavelength 0.71073
_diffrn_reflns_av_R_equivalents 0.0468
_diffrn_reflns_av_sigmaI/netI 0.0421
_diffrn_reflns_limit_h_max 13
_diffrn_reflns_limit_h_min -13
_diffrn_reflns_limit_k_max 7
_diffrn_reflns_limit_k_min -7
_diffrn_reflns_limit_l_max 45
_diffrn_reflns_limit_l_min -44
_diffrn_reflns_number 19947
_diffrn_reflns_theta_full 27.46
_diffrn_reflns_theta_max 27.46
_diffrn_reflns_theta_min 3.42
_exptl_absorpt_coefficient_mu 2.258
_exptl_absorpt_correction_type none
_exptl_crystal_colour colourless
_exptl_crystal_density_diffrn 2.196
_exptl_crystal_density_method 'not measured'
_exptl_crystal_description rod
_exptl_crystal_F_000 1344
_exptl_crystal_size_max 0.43
_exptl_crystal_size_mid 0.05
_exptl_crystal_size_min 0.04
_refine_diff_density_max 3.527
_refine_diff_density_min -2.568
_refine_diff_density_rms 0.207
_refine_ls_abs_structure_details 'Flack H D (1983), Acta Cryst. A39, 876-881'
_refine_ls_abs_structure_Flack 0.45(11)
_refine_ls_extinction_method none
_refine_ls_goodness_of_fit_ref 1.116
_refine_ls_hydrogen_treatment mixed
_refine_ls_matrix_type full
_refine_ls_number_parameters 130
_refine_ls_number_reflns 4635
_refine_ls_number_restraints 1
_refine_ls_restrained_S_all 1.116
_refine_ls_R_factor_all 0.0728
_refine_ls_R_factor_gt 0.0476
_refine_ls_shift/su_max 0.001
_refine_ls_shift/su_mean 0.000
_refine_ls_structure_factor_coef Fsqd
_refine_ls_weighting_details 'calc w=1/[\s^2^(Fo^2^)+(0.0811P)^2^+1.6735P] where P=(Fo^2^+2Fc^2^)/3'
_refine_ls_weighting_scheme calc
_refine_ls_wR_factor_gt 0.1371
_refine_ls_wR_factor_ref 0.1519
_reflns_number_gt 3135
_reflns_number_total 4635
_reflns_threshold_expression >2sigma(I)
_cod_data_source_file b413318h.txt
_cod_data_source_block Cd(O3PCH2C6H4COOH)_H2O
_cod_original_cell_volume 2084.16(6)
_cod_original_sg_symbol_H-M Pca21
_cod_database_code 7203681

loop_
_symmetry_equiv_pos_as_xyz
'x, y, z'
'-x+1/2, y, z+1/2'
'x+1/2, -y, z'
'-x, -y, z+1/2'

loop_
_atom_site_label
_atom_site_type_symbol
_atom_site_fract_x
_atom_site_fract_y
_atom_site_fract_z
_atom_site_U_iso_or_equiv
_atom_site_adp_type
_atom_site_occupancy
_atom_site_symmetry_multiplicity
_atom_site_calc_flag
_atom_site_refinement_flags
_atom_site_disorder_assembly
_atom_site_disorder_group
Cd1 Cd 0.88792(12) 0.49513(7) 0.070044(15) 0.0126(3) Uiso 1 1 d . . .
Cd2 Cd 0.63812(12) 1.00090(7) 0.054611(16) 0.0124(3) Uiso 1 1 d . . .
P1 P 0.6074(4) 0.4924(3) 0.01183(16) 0.0088(10) Uiso 1 1 d . . .
P2 P 0.3592(4) 1.0161(3) 0.11280(18) 0.0151(11) Uiso 1 1 d . . .
C1 C 0.3195(10) 0.9577(14) 0.1627(3) 0.021(2) Uiso 1 1 d . . .
C2 C 0.5674(9) 0.5439(15) -0.0372(3) 0.021(2) Uiso 1 1 d . . .
C3 C 0.3783(8) 1.1211(13) 0.1914(3) 0.023(2) Uiso 1 1 d . . .
C4 C 0.4920(10) 1.0595(16) 0.2112(3) 0.029(2) Uiso 1 1 d . . .
C5 C 0.3715(12) 1.4698(16) 0.2270(5) 0.031(3) Uiso 1 1 d . . .
C6 C 0.3163(8) 1.3266(13) 0.1992(3) 0.026(2) Uiso 1 1 d . . .
C7 C 0.5497(10) 1.2026(14) 0.2393(3) 0.037(2) Uiso 1 1 d . . .
C8 C 0.4851(9) 1.4067(15) 0.2468(3) 0.031(2) Uiso 1 1 d . . .
C9 C 0.6280(8) 0.3939(14) -0.0670(3) 0.026(2) Uiso 1 1 d . . .
C10 C 0.6208(11) 0.0367(16) -0.1026(4) 0.026(3) Uiso 1 1 d . . .
C11 C 0.7437(10) 0.4568(14) -0.0863(3) 0.029(2) Uiso 1 1 d . . .
C12 C 0.7334(8) 0.1070(13) -0.1228(3) 0.026(2) Uiso 1 1 d . . .
C13 C 0.5641(9) 0.1831(14) -0.0753(3) 0.030(2) Uiso 1 1 d . . .
C14 C 0.7975(9) 0.3039(13) -0.1146(3) 0.030(2) Uiso 1 1 d . . .
C15 C 0.5454(12) 1.5526(19) 0.2772(4) 0.037(3) Uiso 1 1 d . . .
C16 C 0.7929(10) -0.0370(14) -0.1530(3) 0.027(2) Uiso 1 1 d . . .
O1 O 0.7561(7) 0.4681(9) 0.0172(2) 0.0198(17) Uiso 1 1 d . . .
O2 O 0.2828(6) 1.2283(8) 0.0993(2) 0.0167(15) Uiso 1 1 d . . .
O3 O 0.2951(6) 0.8174(9) 0.0906(2) 0.0171(15) Uiso 1 1 d . . .
O4 O 0.5312(6) 0.2829(9) 0.0258(2) 0.0180(16) Uiso 1 1 d . . .
O5 O 0.5082(7) 1.0363(9) 0.1074(2) 0.0169(16) Uiso 1 1 d . . .
O6 O 0.6607(11) 1.5053(8) 0.2900(4) 0.041(3) Uiso 1 1 d . . .
O7 O 0.4717(7) 1.7249(11) 0.2862(3) 0.054(2) Uiso 1 1 d . . .
O8 O 0.7216(7) -0.2219(11) -0.1617(3) 0.054(2) Uiso 1 1 d . . .
O9 O 0.8931(10) 0.0009(8) -0.1700(4) 0.032(3) Uiso 1 1 d . . .
O10 O 1.0506(10) 0.4922(7) 0.1192(3) 0.021(3) Uiso 1 1 d . . .
O11 O 0.7958(11) 0.9852(8) 0.0052(3) 0.024(3) Uiso 1 1 d . . .
O12 O 0.5447(6) 0.6900(9) 0.0336(2) 0.0180(16) Uiso 1 1 d . . .

loop_
_atom_type_symbol
_atom_type_description
_atom_type_scat_dispersion_real
_atom_type_scat_dispersion_imag
_atom_type_scat_source
C C 0.0033 0.0016 'International Tables Vol C Tables 4.2.6.8 and 6.1.1.4'
H H 0.0000 0.0000 'International Tables Vol C Tables 4.2.6.8 and 6.1.1.4'
O O 0.0106 0.0060 'International Tables Vol C Tables 4.2.6.8 and 6.1.1.4'
P P 0.1023 0.0942 'International Tables Vol C Tables 4.2.6.8 and 6.1.1.4'
Cd Cd -0.8075 1.2024 'International Tables Vol C Tables 4.2.6.8 and 6.1.1.4'

loop_
_geom_angle_atom_site_label_1
_geom_angle_atom_site_label_2
_geom_angle_atom_site_label_3
_geom_angle
_geom_angle_site_symmetry_1
_geom_angle_site_symmetry_3
_geom_angle_publ_flag
O3 Cd1 O2 106.2(2) 3_565 3_575 ?
O3 Cd1 O1 87.7(2) 3_565 . ?
O2 Cd1 O1 98.6(2) 3_575 . ?
O3 Cd1 O12 93.6(2) 3_565 3_565 ?
O2 Cd1 O12 159.9(2) 3_575 3_565 ?
O1 Cd1 O12 85.1(3) . 3_565 ?
O3 Cd1 O10 92.8(3) 3_565 . ?
O2 Cd1 O10 90.0(3) 3_575 . ?
O1 Cd1 O10 170.9(3) . . ?
O12 Cd1 O10 85.8(3) 3_565 . ?
O3 Cd1 O4 153.6(3) 3_565 3_565 ?
O2 Cd1 O4 99.5(2) 3_575 3_565 ?
O1 Cd1 O4 82.5(3) . 3_565 ?
O12 Cd1 O4 61.2(2) 3_565 3_565 ?
O10 Cd1 O4 93.2(3) . 3_565 ?
O3 Cd1 P1 123.55(18) 3_565 3_565 ?
O2 Cd1 P1 130.23(16) 3_575 3_565 ?
O1 Cd1 P1 83.0(2) . 3_565 ?
O12 Cd1 P1 30.25(15) 3_565 3_565 ?
O10 Cd1 P1 89.2(3) . 3_565 ?
O4 Cd1 P1 30.94(14) 3_565 3_565 ?
O12 Cd2 O4 106.2(3) . 1_565 ?
O12 Cd2 O5 96.0(2) . . ?
O4 Cd2 O5 91.2(2) 1_565 . ?
O12 Cd2 O3 151.0(2) . 3_575 ?
O4 Cd2 O3 102.8(2) 1_565 3_575 ?
O5 Cd2 O3 84.5(3) . 3_575 ?
O12 Cd2 O11 90.5(3) . . ?
O4 Cd2 O11 91.3(3) 1_565 . ?
O5 Cd2 O11 172.1(3) . . ?
O3 Cd2 O11 87.7(3) 3_575 . ?
O12 Cd2 O2 89.7(2) . 3_575 ?
O4 Cd2 O2 163.6(2) 1_565 3_575 ?
O5 Cd2 O2 83.0(3) . 3_575 ?
O3 Cd2 O2 61.5(2) 3_575 3_575 ?
O11 Cd2 O2 92.6(3) . 3_575 ?
O12 Cd2 P2 120.68(18) . 3_575 ?
O4 Cd2 P2 133.08(16) 1_565 3_575 ?
O5 Cd2 P2 82.9(2) . 3_575 ?
O3 Cd2 P2 30.41(16) 3_575 3_575 ?
O11 Cd2 P2 89.9(3) . 3_575 ?
O2 Cd2 P2 31.05(14) 3_575 3_575 ?
O1 P1 O12 114.6(4) . . ?
O1 P1 O4 111.8(4) . . ?
O12 P1 O4 105.1(5) . . ?
O1 P1 C2 111.0(5) . . ?
O12 P1 C2 104.5(4) . . ?
O4 P1 C2 109.3(4) . . ?
O1 P1 Cd1 130.1(4) . 3_465 ?
O12 P1 Cd1 49.1(3) . 3_465 ?
O4 P1 Cd1 56.1(3) . 3_465 ?
C2 P1 Cd1 118.7(4) . 3_465 ?
O5 P2 O3 114.1(4) . . ?
O5 P2 O2 112.6(4) . . ?
O3 P2 O2 105.4(5) . . ?
O5 P2 C1 110.5(5) . . ?
O3 P2 C1 104.0(4) . . ?
O2 P2 C1 109.8(5) . . ?
O5 P2 Cd2 130.3(4) . 3_475 ?
O3 P2 Cd2 48.2(3) . 3_475 ?
O2 P2 Cd2 57.2(3) . 3_475 ?
C1 P2 Cd2 118.6(4) . 3_475 ?
C3 C1 P2 115.2(7) . . ?
C9 C2 P1 118.1(7) . . ?
C4 C3 C6 120.1(8) . . ?
C4 C3 C1 118.7(8) . . ?
C6 C3 C1 121.1(8) . . ?
C3 C4 C7 121.3(9) . . ?
C8 C5 C6 120.3(9) . . ?
C3 C6 C5 119.3(8) . . ?
C8 C7 C4 117.6(9) . . ?
C5 C8 C7 121.4(9) . . ?
C5 C8 C15 121.9(9) . . ?
C7 C8 C15 116.8(9) . . ?
C11 C9 C13 120.5(9) . . ?
C11 C9 C2 120.9(8) . . ?
C13 C9 C2 118.7(8) . . ?
C12 C10 C13 118.8(9) . . ?
C9 C11 C14 118.1(8) . . ?
C14 C12 C10 122.1(9) . . ?
C14 C12 C16 117.1(8) . . ?
C10 C12 C16 120.7(8) . . ?
C10 C13 C9 119.8(9) . . ?
C12 C14 C11 120.5(9) . . ?
O6 C15 O7 127.3(11) . . ?
O6 C15 C8 119.2(10) . . ?
O7 C15 C8 113.5(10) . . ?
O9 C16 O8 119.4(10) . . ?
O9 C16 C12 125.8(9) . . ?
O8 C16 C12 114.8(9) . . ?
P1 O1 Cd1 131.9(5) . . ?
P2 O2 Cd1 120.9(4) . 3_475 ?
P2 O2 Cd2 91.8(3) . 3_475 ?
Cd1 O2 Cd2 113.1(3) 3_475 3_475 ?
P2 O3 Cd1 129.2(4) . 3_465 ?
P2 O3 Cd2 101.4(3) . 3_475 ?
Cd1 O3 Cd2 120.8(3) 3_465 3_475 ?
P1 O4 Cd2 120.9(4) . 1_545 ?
P1 O4 Cd1 93.0(3) . 3_465 ?
Cd2 O4 Cd1 113.4(3) 1_545 3_465 ?
P2 O5 Cd2 131.4(5) . . ?
P1 O12 Cd2 129.5(4) . . ?
P1 O12 Cd1 100.7(3) . 3_465 ?
Cd2 O12 Cd1 120.6(3) . 3_465 ?

loop_
_geom_bond_atom_site_label_1
_geom_bond_atom_site_label_2
_geom_bond_distance
_geom_bond_site_symmetry_2
_geom_bond_publ_flag
Cd1 O3 2.202(6) 3_565 ?
Cd1 O2 2.206(6) 3_575 ?
Cd1 O1 2.275(8) . ?
Cd1 O12 2.303(7) 3_565 ?
Cd1 O10 2.367(11) . ?
Cd1 O4 2.489(6) 3_565 ?
Cd1 P1 2.996(5) 3_565 ?
Cd2 O12 2.202(6) . ?
Cd2 O4 2.232(6) 1_565 ?
Cd2 O5 2.267(8) . ?
Cd2 O3 2.286(6) 3_575 ?
Cd2 O11 2.340(12) . ?
Cd2 O2 2.529(6) 3_575 ?
Cd2 P2 3.007(6) 3_575 ?
P1 O1 1.508(8) . ?
P1 O12 1.536(7) . ?
P1 O4 1.542(6) . ?
P1 C2 1.784(12) . ?
P1 Cd1 2.996(5) 3_465 ?
P2 O5 1.510(8) . ?
P2 O3 1.553(7) . ?
P2 O2 1.552(6) . ?
P2 C1 1.820(12) . ?
P2 Cd2 3.007(5) 3_475 ?
C1 C3 1.516(13) . ?
C2 C9 1.500(14) . ?
C3 C4 1.382(12) . ?
C3 C6 1.400(11) . ?
C4 C7 1.421(12) . ?
C5 C8 1.385(15) . ?
C5 C6 1.407(15) . ?
C7 C8 1.403(12) . ?
C8 C15 1.497(15) . ?
C9 C11 1.393(13) . ?
C9 C13 1.440(12) . ?
C10 C12 1.395(14) . ?
C10 C13 1.410(14) . ?
C11 C14 1.448(12) . ?
C12 C14 1.368(11) . ?
C12 C16 1.485(13) . ?
C15 O6 1.270(17) . ?
C15 O7 1.303(12) . ?
C16 O9 1.187(15) . ?
C16 O8 1.348(10) . ?
O2 Cd1 2.206(6) 3_475 ?
O2 Cd2 2.529(6) 3_475 ?
O3 Cd1 2.202(6) 3_465 ?
O3 Cd2 2.286(6) 3_475 ?
O4 Cd2 2.232(6) 1_545 ?
O4 Cd1 2.489(6) 3_465 ?
O12 Cd1 2.303(7) 3_465 ?
